data_7027657
loop_
_publ_author_name
'Bruce, Michael I.'
'Hall, Ben C.'
'Kelly, Brian D.'
'Low, Paul J.'
'Skelton, Brian W.'
'White, Allan H.'

_publ_section_title
;
 An efficient synthesis of polyynyl and polyynediyl complexes of
 ruthenium(II)&#x200A;&#x2020;
;
_journal_issue 21
_journal_name_full 'Journal of the Chemical Society, Dalton Transactions'
_journal_page_first 3719
_journal_paper_doi 10.1039/a905174k
_journal_year 1999
_chemical_formula_sum 'C92 H78 Cl8 P4 Ru2'
_chemical_formula_weight 1793.3
_space_group_IT_number 14
_symmetry_cell_setting monoclinic
_symmetry_space_group_name_Hall '-P 2yn'
_symmetry_space_group_name_H-M 'P 1 21/n 1'
_cell_angle_alpha 90.00000
_cell_angle_beta 97.833(2)
_cell_angle_gamma 90.00000
_cell_formula_units_Z 2
_cell_length_a 12.4080(10)
_cell_length_b 15.398(2)
_cell_length_c 21.246(3)
_cell_measurement_reflns_used 3403
_cell_measurement_temperature 153
_cell_measurement_theta_max 28
_cell_measurement_theta_min 2
_cell_volume 4021.4(8)
_computing_cell_refinement 'Siemens SAINT (Siemens, 1995)'
_computing_data_collection 'Siemens SMART (Siemens, 1995)'
_computing_data_reduction 'xtal ADDREF SORTRF'
_computing_molecular_graphics xtal
_computing_publication_material 'xtal BONDLA CIFIO'
_computing_structure_refinement 'xtal CRYLSQ'
_computing_structure_solution xtal
_diffrn_ambient_temperature 153
_diffrn_measurement_device_type
;
Bruker SMART CCD diffractometer
;
_diffrn_measurement_method '\w scans'
_diffrn_radiation_detector 'CCD area detector'
_diffrn_radiation_monochromator graphite
_diffrn_radiation_source 'sealed tube'
_diffrn_radiation_type 'Mo K\a'
_diffrn_radiation_wavelength .71073
_diffrn_reflns_av_R_equivalents .111
_diffrn_reflns_av_sigmaI/netI .187
_diffrn_reflns_limit_h_max 15
_diffrn_reflns_limit_h_min -16
_diffrn_reflns_limit_k_max 20
_diffrn_reflns_limit_k_min 0
_diffrn_reflns_limit_l_max 27
_diffrn_reflns_limit_l_min 0
_diffrn_reflns_number 48326
_diffrn_reflns_theta_max 27.51
_diffrn_reflns_theta_min 1.64
_diffrn_standards_decay_% 0
_exptl_absorpt_coefficient_mu .768
_exptl_absorpt_correction_T_max .942
_exptl_absorpt_correction_T_min .700
_exptl_absorpt_correction_type multi-scan
_exptl_absorpt_process_details
;
 SADABS; Sheldrick, 1996
;
_exptl_crystal_colour brown
_exptl_crystal_density_diffrn 1.481
_exptl_crystal_description prism
_exptl_crystal_F_000 1828
_exptl_crystal_size_max .17
_exptl_crystal_size_mid .17
_exptl_crystal_size_min .10
_refine_diff_density_max 1.539
_refine_diff_density_min -.679
_refine_ls_abs_structure_details none
_refine_ls_abs_structure_Flack .00000
_refine_ls_extinction_coef .00000
_refine_ls_extinction_method none
_refine_ls_goodness_of_fit_all 1.075
_refine_ls_goodness_of_fit_ref 1.256
_refine_ls_hydrogen_treatment noref
_refine_ls_matrix_type atomblock
_refine_ls_number_constraints 0
_refine_ls_number_parameters 489
_refine_ls_number_reflns 5146
_refine_ls_number_restraints 0
_refine_ls_R_factor_all .122
_refine_ls_R_factor_gt .054
_refine_ls_shift/su_max .057
_refine_ls_shift/su_mean .003
_refine_ls_structure_factor_coef F
_refine_ls_weighting_scheme calc
_refine_ls_wR_factor_all .063
_refine_ls_wR_factor_ref .054
_reflns_d_resolution_high .769
_reflns_d_resolution_low 12.397
_reflns_Friedel_coverage 0
_reflns_limit_h_max 16
_reflns_limit_h_min 0
_reflns_limit_k_max 20
_reflns_limit_k_min 0
_reflns_limit_l_max 27
_reflns_limit_l_min -27
_reflns_number_gt 5146
_reflns_number_total 9240
_reflns_threshold_expression 'F    > 4.00 sig(F   )'
_cod_data_source_file 905174ksup1.cif
_cod_data_source_block br651
_cod_original_cell_volume 4021.4(9)
_cod_original_sg_symbol_Hall -p_2yn
_cod_original_sg_symbol_H-M P_1_21/n_1
_cod_database_code 7027657

loop_
_symmetry_equiv_pos_as_xyz
+x,+y,+z
1/2-x,1/2+y,1/2-z
-x,-y,-z
1/2+x,1/2-y,1/2+z

loop_
_atom_site_label
_atom_site_fract_x
_atom_site_fract_y
_atom_site_fract_z
_atom_site_U_iso_or_equiv
_atom_site_adp_type
_atom_site_occupancy
Ru .30583(4) .71609(3) .46348(2) .0232(2) Uani 1.00000
P1 .18702(13) .82774(10) .47437(7) .0277(9) Uani 1.00000
C111 .1764(5) .8435(4) .5598(3) .031(3) Uani 1.00000
C112 .1566(5) .7717(4) .5965(3) .033(3) Uani 1.00000
C113 .1544(5) .7805(4) .6615(3) .040(4) Uani 1.00000
C114 .1738(6) .8600(4) .6908(3) .048(4) Uani 1.00000
C115 .1947(6) .9311(4) .6548(3) .047(4) Uani 1.00000
C116 .1956(6) .9233(4) .5902(3) .042(4) Uani 1.00000
C121 .0456(5) .8198(3) .4372(3) .029(3) Uani 1.00000
C122 -.0328(5) .7751(4) .4659(3) .040(4) Uani 1.00000
C123 -.1374(5) .7654(4) .4351(3) .052(4) Uani 1.00000
C124 -.1663(5) .7992(5) .3756(3) .055(5) Uani 1.00000
C125 -.0897(5) .8428(4) .3464(3) .042(4) Uani 1.00000
C126 .0140(5) .8532(4) .3768(3) .034(4) Uani 1.00000
C131 .2213(5) .9384(4) .4518(3) .035(4) Uani 1.00000
C132 .3291(6) .9579(4) .4456(3) .043(4) Uani 1.00000
C133 .3588(6) 1.0438(4) .4331(3) .057(5) Uani 1.00000
C134 .2821(6) 1.1083(4) .4269(3) .054(5) Uani 1.00000
C135 .1745(7) 1.0886(4) .4326(3) .056(5) Uani 1.00000
C136 .1446(5) 1.0059(4) .4461(3) .041(4) Uani 1.00000
P2 .29170(11) .71266(9) .35437(6) .0222(7) Uani 1.00000
C211 .3559(4) .6163(3) .3232(3) .024(3) Uani 1.00000
C212 .3642(5) .5398(4) .3583(3) .029(3) Uani 1.00000
C213 .4064(5) .4652(3) .3353(3) .033(3) Uani 1.00000
C214 .4415(5) .4660(4) .2768(3) .035(4) Uani 1.00000
C215 .4325(5) .5411(4) .2403(3) .036(4) Uani 1.00000
C216 .3907(5) .6166(4) .2639(3) .032(3) Uani 1.00000
C221 .1636(4) .7083(3) .3000(2) .022(3) Uani 1.00000
C222 .0723(5) .6702(4) .3185(3) .029(3) Uani 1.00000
C223 -.0221(5) .6610(4) .2763(3) .034(4) Uani 1.00000
C224 -.0259(5) .6900(4) .2146(3) .034(3) Uani 1.00000
C225 .0647(5) .7260(4) .1951(3) .031(3) Uani 1.00000
C226 .1589(5) .7356(4) .2368(3) .029(3) Uani 1.00000
C231 .3660(5) .8027(3) .3239(2) .025(3) Uani 1.00000
C232 .3127(5) .8798(3) .3045(3) .030(3) Uani 1.00000
C233 .3698(5) .9519(4) .2859(3) .035(4) Uani 1.00000
C234 .4801(6) .9471(4) .2883(3) .045(4) Uani 1.00000
C235 .5348(5) .8718(4) .3071(3) .046(4) Uani 1.00000
C236 .4782(5) .7991(4) .3255(3) .038(4) Uani 1.00000
C1 .1825(4) .6339(3) .4688(2) .023(3) Uani 1.00000
C2 .1123(5) .5838(3) .4798(2) .026(3) Uani 1.00000
C3 .0331(5) .5264(4) .4936(3) .029(3) Uani 1.00000
C01 .4235(5) .6257(4) .5187(3) .037(4) Uani 1.00000
C02 .4783(5) .6701(4) .4745(3) .036(4) Uani 1.00000
C03 .4807(5) .7592(4) .4880(3) .036(4) Uani 1.00000
C04 .4251(5) .7708(4) .5406(3) .036(4) Uani 1.00000
C05 .3894(5) .6894(4) .5605(3) .039(4) Uani 1.00000
C10 .1581(6) .3974(4) .3942(3) .057(5) Uani 1.00000
Cl11 .26969(16) .37375(13) .45230(9) .0612(12) Uani 1.00000
Cl12 .09837(18) .30653(12) .35930(9) .0651(13) Uani 1.00000
C20 .2152(6) .4702(5) .6121(3) .064(5) Uani 1.00000
Cl21 .1752(3) .53998(14) .66773(12) .112(2) Uani 1.00000
Cl22 .33448(18) .41595(16) .63478(10) .0640(15) Uani .883(4)
Cl22' .214(2) .3835(15) .6121(10) .121(19) Uani .117(4)
H112 .14448 .71603 .57673 .04500 Uiso 1.00000
H113 .13993 .73046 .68619 .05100 Uiso 1.00000
H114 .17344 .86514 .73598 .06000 Uiso 1.00000
H115 .20797 .98664 .67579 .05900 Uiso 1.00000
H116 .20888 .97328 .56524 .05200 Uiso 1.00000
H122 -.01306 .75107 .50845 .05100 Uiso 1.00000
H123 -.19198 .73298 .45505 .05900 Uiso 1.00000
H124 -.24064 .79076 .35408 .06900 Uiso 1.00000
H125 -.11121 .86686 .30387 .05300 Uiso 1.00000
H126 .06785 .88278 .35550 .04400 Uiso 1.00000
H132 .38349 .91169 .44900 .05500 Uiso 1.00000
H133 .43398 1.05709 .42917 .07500 Uiso 1.00000
H134 .30406 1.16781 .41890 .06800 Uiso 1.00000
H135 .12180 1.13437 .42744 .07000 Uiso 1.00000
H136 .06964 .99301 .45093 .04900 Uiso 1.00000
H212 .33796 .53907 .39866 .03500 Uiso 1.00000
H213 .41091 .41278 .36044 .04000 Uiso 1.00000
H214 .47183 .41409 .26032 .04500 Uiso 1.00000
H215 .45682 .54136 .19868 .04300 Uiso 1.00000
H216 .38516 .66915 .23874 .04000 Uiso 1.00000
H222 .07491 .65029 .36209 .03800 Uiso 1.00000
H223 -.08464 .63402 .28983 .04500 Uiso 1.00000
H224 -.09251 .68477 .18516 .04200 Uiso 1.00000
H225 .06175 .74496 .15163 .04000 Uiso 1.00000
H226 .22273 .76062 .22235 .03300 Uiso 1.00000
H232 .23524 .88279 .30356 .03900 Uiso 1.00000
H233 .33077 1.00359 .27131 .04300 Uiso 1.00000
H234 .52058 .99696 .27670 .05600 Uiso 1.00000
H235 .61347 .86772 .30747 .05600 Uiso 1.00000
H236 .51706 .74660 .33923 .04900 Uiso 1.00000
H01 .41161 .56402 .52096 .04400 Uiso 1.00000
H02 .51069 .64180 .44075 .04800 Uiso 1.00000
H03 .51328 .80407 .46471 .05000 Uiso 1.00000
H04 .41273 .82484 .56100 .04600 Uiso 1.00000
H05 .34993 .67964 .59566 .04900 Uiso 1.00000
H10a .18097 .43461 .36214 .06700 Uiso 1.00000
H10b .10397 .42991 .41376 .06700 Uiso 1.00000
H20a .22225 .50182 .57324 .07300 Uiso .883(4)
H20b .15801 .42722 .60017 .07300 Uiso .883(4)
H20'a .28876 .48096 .60921 .07300 Uiso .117(4)
H20'b .17299 .48692 .57124 .07300 Uiso .117(4)

loop_
_atom_site_aniso_label
_atom_site_aniso_U_11
_atom_site_aniso_U_22
_atom_site_aniso_U_33
_atom_site_aniso_U_12
_atom_site_aniso_U_13
_atom_site_aniso_U_23
Ru .0267(3) .0229(2) .0193(2) -.0024(2) .00099(17) -.0001(2)
P1 .0372(10) .0229(8) .0241(9) -.0020(7) .0084(7) -.0010(7)
C111 .040(4) .028(3) .026(3) .004(3) .007(3) -.001(3)
C112 .040(4) .036(4) .027(3) -.003(3) .010(3) -.002(3)
C113 .048(4) .046(4) .029(4) .002(3) .013(3) .006(3)
C114 .057(5) .059(5) .029(4) .014(4) .010(3) -.012(3)
C115 .067(5) .040(4) .036(4) .014(4) .012(4) -.010(3)
C116 .060(5) .035(4) .032(4) .012(3) .007(3) -.000(3)
C121 .036(4) .018(3) .036(4) .005(3) .012(3) .002(3)
C122 .039(4) .045(4) .038(4) .005(3) .007(3) .011(3)
C123 .040(4) .059(5) .057(5) -.005(4) .013(4) .013(4)
C124 .033(4) .066(5) .062(5) .001(4) -.009(4) .016(4)
C125 .042(4) .038(4) .047(4) .012(3) .010(3) .017(3)
C126 .036(4) .029(3) .038(4) .004(3) .006(3) .011(3)
C131 .056(5) .027(3) .024(3) -.009(3) .010(3) -.002(3)
C132 .063(5) .030(4) .035(4) -.006(3) .010(3) -.002(3)
C133 .081(6) .041(4) .050(5) -.033(4) .017(4) -.005(4)
C134 .093(6) .022(4) .048(5) -.014(4) .012(4) .000(3)
C135 .107(7) .019(3) .043(4) .006(4) .011(4) .002(3)
C136 .057(5) .025(3) .043(4) .002(3) .012(4) .003(3)
P2 .0250(8) .0202(7) .0211(8) -.0006(7) .0026(6) .0014(7)
C211 .024(3) .022(3) .024(3) .001(2) -.000(3) -.001(2)
C212 .037(4) .030(3) .021(3) -.002(3) .004(3) .001(3)
C213 .042(4) .022(3) .034(4) .003(3) .003(3) .002(3)
C214 .042(4) .024(3) .039(4) .004(3) .006(3) -.011(3)
C215 .040(4) .035(4) .033(4) .003(3) .012(3) -.007(3)
C216 .043(4) .027(3) .028(4) .000(3) .007(3) .003(3)
C221 .024(3) .018(3) .022(3) .001(2) -.001(2) -.003(2)
C222 .032(4) .027(3) .027(3) .000(3) .000(3) -.002(3)
C223 .030(4) .037(4) .035(4) -.009(3) .002(3) .002(3)
C224 .036(4) .033(4) .029(4) -.000(3) -.010(3) -.002(3)
C225 .040(4) .029(3) .021(3) -.002(3) -.001(3) .003(3)
C226 .029(4) .034(4) .025(3) -.003(3) .003(3) -.000(3)
C231 .030(3) .025(3) .018(3) -.003(2) .002(3) .004(2)
C232 .034(4) .028(3) .028(3) .002(3) .006(3) .001(3)
C233 .039(4) .030(3) .037(4) .001(3) .007(3) .007(3)
C234 .058(5) .027(4) .050(5) -.008(3) .009(4) .010(3)
C235 .026(4) .054(4) .059(5) -.009(3) .006(3) .014(4)
C236 .031(4) .041(4) .040(4) -.002(3) .002(3) .010(3)
C1 .028(4) .029(3) .013(3) -.003(3) -.000(2) -.002(2)
C2 .030(4) .027(3) .021(3) .002(3) .000(3) .001(2)
C3 .033(4) .030(4) .025(3) -.001(3) .003(3) .003(3)
C01 .033(4) .038(4) .036(4) .005(3) -.010(3) .006(3)
C02 .024(4) .055(4) .028(4) .004(3) .001(3) .002(3)
C03 .031(4) .045(4) .030(4) -.007(3) -.005(3) -.001(3)
C04 .034(4) .041(4) .031(4) -.009(3) -.007(3) -.002(3)
C05 .036(4) .057(4) .020(3) -.003(3) -.006(3) .003(3)
C10 .055(5) .046(4) .065(5) .004(4) -.005(4) -.006(4)
Cl11 .0612(14) .0676(13) .0510(12) -.0120(10) -.0060(10) .0220(10)
Cl12 .0869(16) .0507(12) .0542(13) -.0119(10) -.0036(11) -.0044(9)
C20 .063(6) .078(6) .048(5) .013(4) .002(4) .020(4)
Cl21 .204(3) .0566(15) .0891(19) .0364(17) .069(2) .0115(13)
Cl22 .0434(15) .103(2) .0447(14) .0115(12) .0012(10) .0093(12)
Cl22' .20(3) .113(18) .062(14) .072(18) .053(16) .023(12)

loop_
_atom_type_symbol
_atom_type_oxidation_number
_atom_type_number_in_cell
_atom_type_scat_dispersion_real
_atom_type_scat_dispersion_imag
_atom_type_scat_source
C 0 184 .002 .002 'Int Tables Vol IV Tables 2.2B and 2.3.1'
H 0 156 0 0 'Int Tables Vol IV Tables 2.2B and 2.3.1'
Cl 0 16 .132 .159 'Int Tables Vol IV Tables 2.2B and 2.3.1'
P 0 8 .09 .095 'Int Tables Vol IV Tables 2.2B and 2.3.1'
Ru 0 4 -1.42 .836 'Int Tables Vol IV Tables 2.2B and 2.3.1'

loop_
_geom_angle_atom_site_label_1
_geom_angle_atom_site_label_2
_geom_angle_atom_site_label_3
_geom_angle_site_symmetry_3
_geom_angle
P1 Ru P2 . 99.02(5)
P1 Ru C1 . 87.81(16)
P1 Ru C01 . 142.84(16)
P1 Ru C02 . 147.64(16)
P1 Ru C03 . 111.47(16)
P1 Ru C04 . 90.81(16)
P1 Ru C05 . 105.70(17)
P2 Ru C1 . 95.09(15)
P2 Ru C01 . 118.03(17)
P2 Ru C02 . 92.21(15)
P2 Ru C03 . 100.26(16)
P2 Ru C04 . 134.73(17)
P2 Ru C05 . 153.45(17)
C1 Ru C01 . 91.5(2)
C1 Ru C02 . 121.5(2)
C1 Ru C03 . 152.8(2)
C1 Ru C04 . 129.6(2)
C1 Ru C05 . 95.4(2)
C01 Ru C02 . 36.8(2)
C01 Ru C03 . 61.5(2)
C01 Ru C04 . 61.7(2)
C01 Ru C05 . 37.4(2)
C02 Ru C03 . 36.3(2)
C02 Ru C04 . 60.7(2)
C02 Ru C05 . 61.6(2)
C03 Ru C04 . 36.4(2)
C03 Ru C05 . 61.8(2)
C04 Ru C05 . 37.2(2)
Ru P1 C111 . 109.18(19)
Ru P1 C121 . 119.84(19)
Ru P1 C131 . 119.6(2)
C111 P1 C121 . 103.9(3)
C111 P1 C131 . 100.6(3)
C121 P1 C131 . 101.1(3)
P1 C111 C112 . 119.1(4)
P1 C111 C116 . 122.6(5)
C112 C111 C116 . 118.2(5)
C111 C112 C113 . 120.4(5)
C111 C112 H112 . 119.6(5)
C113 C112 H112 . 120.0(6)
C112 C113 C114 . 120.5(6)
C112 C113 H113 . 119.6(6)
C114 C113 H113 . 119.9(6)
C113 C114 C115 . 119.3(6)
C113 C114 H114 . 119.8(6)
C115 C114 H114 . 120.9(6)
C114 C115 C116 . 120.6(6)
C114 C115 H115 . 118.7(6)
C116 C115 H115 . 120.7(6)
C111 C116 C115 . 120.9(6)
C111 C116 H116 . 118.9(6)
C115 C116 H116 . 120.2(6)
P1 C121 C122 . 121.9(4)
P1 C121 C126 . 120.5(5)
C122 C121 C126 . 117.4(5)
C121 C122 C123 . 120.8(6)
C121 C122 H122 . 119.3(6)
C123 C122 H122 . 119.9(6)
C122 C123 C124 . 120.4(6)
C122 C123 H123 . 120.7(6)
C124 C123 H123 . 118.8(6)
C123 C124 C125 . 119.4(6)
C123 C124 H124 . 119.4(7)
C125 C124 H124 . 121.2(7)
C124 C125 C126 . 120.4(6)
C124 C125 H125 . 118.8(6)
C126 C125 H125 . 120.8(6)
C121 C126 C125 . 121.4(6)
C121 C126 H126 . 118.7(6)
C125 C126 H126 . 119.9(6)
P1 C131 C132 . 118.9(4)
P1 C131 C136 . 122.1(5)
C132 C131 C136 . 118.7(5)
C131 C132 C133 . 119.9(6)
C131 C132 H132 . 119.9(6)
C133 C132 H132 . 120.1(7)
C132 C133 C134 . 120.2(7)
C132 C133 H133 . 119.6(7)
C134 C133 H133 . 120.2(6)
C133 C134 C135 . 119.7(6)
C133 C134 H134 . 119.4(8)
C135 C134 H134 . 120.9(7)
C134 C135 C136 . 120.8(6)
C134 C135 H135 . 118.6(6)
C136 C135 H135 . 120.6(8)
C131 C136 C135 . 120.5(6)
C131 C136 H136 . 119.2(6)
C135 C136 H136 . 120.2(6)
Ru P2 C211 . 113.70(17)
Ru P2 C221 . 125.14(19)
Ru P2 C231 . 111.48(17)
C211 P2 C221 . 97.1(2)
C211 P2 C231 . 102.6(3)
C221 P2 C231 . 103.9(2)
P2 C211 C212 . 119.4(4)
P2 C211 C216 . 121.7(4)
C212 C211 C216 . 118.8(5)
C211 C212 C213 . 121.2(5)
C211 C212 H212 . 118.8(5)
C213 C212 H212 . 119.9(5)
C212 C213 C214 . 119.8(5)
C212 C213 H213 . 119.7(6)
C214 C213 H213 . 120.5(6)
C213 C214 C215 . 120.1(5)
C213 C214 H214 . 120.5(5)
C215 C214 H214 . 119.4(6)
C214 C215 C216 . 120.0(6)
C214 C215 H215 . 120.0(6)
C216 C215 H215 . 120.0(6)
C211 C216 C215 . 120.0(5)
C211 C216 H216 . 119.9(6)
C215 C216 H216 . 120.1(6)
P2 C221 C222 . 120.7(4)
P2 C221 C226 . 120.8(4)
C222 C221 C226 . 118.2(5)
C221 C222 C223 . 121.0(5)
C221 C222 H222 . 118.9(5)
C223 C222 H222 . 120.1(6)
C222 C223 C224 . 120.0(6)
C222 C223 H223 . 119.9(6)
C224 C223 H223 . 120.1(6)
C223 C224 C225 . 119.8(5)
C223 C224 H224 . 120.2(6)
C225 C224 H224 . 120.1(6)
C224 C225 C226 . 120.7(5)
C224 C225 H225 . 119.2(5)
C226 C225 H225 . 120.2(6)
C221 C226 C225 . 120.4(5)
C221 C226 H226 . 119.6(5)
C225 C226 H226 . 120.0(5)
P2 C231 C232 . 120.5(4)
P2 C231 C236 . 120.8(4)
C232 C231 C236 . 118.4(5)
C231 C232 C233 . 121.4(5)
C231 C232 H232 . 118.7(5)
C233 C232 H232 . 119.9(5)
C232 C233 C234 . 119.3(5)
C232 C233 H233 . 119.7(6)
C234 C233 H233 . 120.9(6)
C233 C234 C235 . 120.5(6)
C233 C234 H234 . 120.1(6)
C235 C234 H234 . 119.4(7)
C234 C235 C236 . 120.5(6)
C234 C235 H235 . 120.6(7)
C236 C235 H235 . 118.9(6)
C231 C236 C235 . 119.9(5)
C231 C236 H236 . 119.9(6)
C235 C236 H236 . 120.2(6)
Ru C1 C2 . 172.2(4)
C1 C2 C3 . 178.8(6)
C2 C3 C3 '3 566' 177.3(6)
Ru C01 C02 . 71.8(3)
Ru C01 C05 . 70.8(3)
Ru C01 H01 . 123.2(4)
C02 C01 C05 . 107.0(5)
C02 C01 H01 . 127.0(6)
C05 C01 H01 . 125.9(6)
Ru C02 C01 . 71.4(3)
Ru C02 C03 . 72.9(4)
Ru C02 H02 . 123.4(4)
C01 C02 C03 . 109.7(5)
C01 C02 H02 . 124.0(6)
C03 C02 H02 . 126.3(6)
Ru C03 C02 . 70.9(3)
Ru C03 C04 . 70.1(3)
Ru C03 H03 . 123.0(4)
C02 C03 C04 . 106.8(5)
C02 C03 H03 . 126.2(6)
C04 C03 H03 . 126.9(6)
Ru C04 C03 . 73.5(3)
Ru C04 C05 . 71.3(3)
Ru C04 H04 . 122.1(4)
C03 C04 C05 . 109.5(5)
C03 C04 H04 . 126.7(6)
C05 C04 H04 . 123.8(6)
Ru C05 C01 . 71.8(3)
Ru C05 C04 . 71.5(3)
Ru C05 H05 . 122.0(5)
C01 C05 C04 . 106.9(5)
C01 C05 H05 . 127.2(6)
C04 C05 H05 . 125.9(6)
Cl11 C10 Cl12 . 112.8(4)
Cl11 C10 H10a . 109.9(6)
Cl11 C10 H10b . 109.1(6)
Cl12 C10 H10a . 109.5(6)
Cl12 C10 H10b . 108.8(6)
H10a C10 H10b . 106.5(6)
Cl21 C20 Cl22 . 115.6(4)
Cl21 C20 Cl22' . 128.4(12)
Cl21 C20 H20a . 109.8(6)
Cl21 C20 H20b . 109.5(6)
Cl21 C20 H20'a . 108.0(6)
Cl21 C20 H20'b . 105.9(6)
Cl22 C20 Cl22' . 61.4(12)
Cl22 C20 H20a . 108.0(6)
Cl22 C20 H20b . 108.2(6)
Cl22 C20 H20'a . 45.0(3)
Cl22 C20 H20'b . 135.3(7)
Cl22' C20 H20a . 120.1(11)
Cl22' C20 H20b . 46.8(12)
Cl22' C20 H20'a . 100.9(14)
Cl22' C20 H20'b . 104.8(11)
H20a C20 H20b . 105.3(6)
H20a C20 H20'a . 69.8(5)
H20a C20 H20'b . 38.7(3)
H20b C20 H20'a . 141.3(9)
H20b C20 H20'b . 70.6(5)
H20'a C20 H20'b . 107.5(7)
C20 Cl22 Cl22' . 47.6(9)
C20 Cl22 H20'a . 32.3(3)
Cl22' Cl22 H20'a . 76.4(8)
C20 Cl22' Cl22 . 71.0(12)
C20 Cl22' H20b . 47.0(11)
Cl22 Cl22' H20b . 118(2)
C20 H20a H20'b . 71.7(4)
C20 H20b Cl22' . 86.3(16)
C20 H20'a Cl22 . 102.7(5)
C20 H20'b H20a . 69.6(5)

loop_
_geom_bond_atom_site_label_1
_geom_bond_atom_site_label_2
_geom_bond_site_symmetry_2
_geom_bond_distance
Ru P1 . 2.2968(17)
Ru P2 . 2.3015(15)
Ru C1 . 2.001(6)
Ru C01 . 2.231(6)
Ru C02 . 2.236(6)
Ru C03 . 2.262(6)
Ru C04 . 2.219(6)
Ru C05 . 2.217(6)
P1 C111 . 1.854(6)
P1 C121 . 1.828(6)
P1 C131 . 1.835(6)
C111 C112 . 1.394(8)
C111 C116 . 1.393(8)
C112 C113 . 1.392(8)
C112 H112 . .957(6)
C113 C114 . 1.380(9)
C113 H113 . .962(6)
C114 C115 . 1.379(9)
C114 H114 . .964(6)
C115 C116 . 1.381(9)
C115 H115 . .968(6)
C116 H116 . .961(6)
C121 C122 . 1.398(9)
C121 C126 . 1.388(8)
C122 C123 . 1.380(9)
C122 H122 . .976(6)
C123 C124 . 1.370(10)
C123 H123 . .982(7)
C124 C125 . 1.378(10)
C124 H124 . .981(6)
C125 C126 . 1.369(8)
C125 H125 . .979(6)
C126 H126 . .970(6)
C131 C132 . 1.395(10)
C131 C136 . 1.403(9)
C132 C133 . 1.409(9)
C132 H132 . .976(6)
C133 C134 . 1.369(10)
C133 H133 . .970(8)
C134 C135 . 1.390(12)
C134 H134 . .978(6)
C135 C136 . 1.368(9)
C135 H135 . .958(7)
C136 H136 . .970(7)
P2 C211 . 1.850(5)
P2 C221 . 1.834(5)
P2 C231 . 1.831(6)
C211 C212 . 1.390(7)
C211 C216 . 1.387(8)
C212 C213 . 1.380(8)
C212 H212 . .957(6)
C213 C214 . 1.372(9)
C213 H213 . .965(5)
C214 C215 . 1.389(8)
C214 H214 . .969(6)
C215 C216 . 1.394(8)
C215 H215 . .973(6)
C216 H216 . .966(6)
C221 C222 . 1.381(8)
C221 C226 . 1.401(8)
C222 C223 . 1.383(8)
C222 H222 . .971(6)
C223 C224 . 1.379(8)
C223 H223 . .958(6)
C224 C225 . 1.368(9)
C224 H224 . .969(6)
C225 C226 . 1.375(8)
C225 H225 . .964(5)
C226 H226 . .967(6)
C231 C232 . 1.393(7)
C231 C236 . 1.389(8)
C232 C233 . 1.402(8)
C232 H232 . .960(6)
C233 C234 . 1.366(9)
C233 H233 . .961(6)
C234 C235 . 1.376(9)
C234 H234 . .967(6)
C235 C236 . 1.406(9)
C235 H235 . .977(6)
C236 H236 . .965(6)
C1 C2 . 1.210(8)
C2 C3 . 1.382(8)
C3 C3 '3 566' 1.212(8)
C01 C02 . 1.410(9)
C01 C05 . 1.426(9)
C01 H01 . .964(6)
C02 C03 . 1.401(9)
C02 H02 . .972(6)
C03 C04 . 1.401(9)
C03 H03 . .970(6)
C04 C05 . 1.415(9)
C04 H04 . .960(6)
C05 H05 . .958(6)
C10 Cl11 . 1.763(7)
C10 Cl12 . 1.705(7)
C10 H10a . .961(7)
C10 H10b . .975(8)
C20 Cl21 . 1.719(8)
C20 Cl22 . 1.710(8)
C20 Cl22' . 1.34(2)
C20 H20a . .973(8)
C20 H20b . .978(8)
C20 H20'a . .938(8)
C20 H20'b . .986(7)
Cl22 Cl22' . 1.59(3)
Cl22 H20'a . 1.239(2)
Cl22' H20b . .98(3)
H20a H20'b . .64881(5)

loop_
_geom_contact_atom_site_label_1
_geom_contact_atom_site_label_2
_geom_contact_distance
_geom_contact_site_symmetry_2
Ru C111 3.392(6) .
Ru C112 3.684(6) .
Ru C121 3.577(6) .
Ru C131 3.579(6) .
Ru C132 3.757(6) .
Ru C211 3.484(5) .
Ru C212 3.650(6) .
Ru C221 3.677(5) .
Ru C231 3.426(5) .
Ru C2 3.204(6) .
Ru H112 3.3332(6) .
Ru H132 3.1898(6) .
Ru H212 3.1041(6) .
Ru H222 3.4921(5) .
Ru H01 2.8740(5) .
Ru H02 2.8875(5) .
Ru H03 2.9057(5) .
Ru H04 2.8472(5) .
Ru H05 2.8429(6) .
P1 C112 2.809(6) .
P1 C116 2.856(6) .
P1 C122 2.827(7) .
P1 C126 2.801(6) .
P1 C132 2.791(7) .
P1 C136 2.841(6) .
P1 C1 2.988(6) .
C111 C113 2.418(8) .
C111 C114 2.799(9) .
C111 C115 2.414(8) .
C111 C121 2.899(8) .
C111 C131 2.838(8) .
C111 H112 2.044(6) .
C111 H116 2.039(6) .
C112 C114 2.407(9) .
C112 C115 2.762(8) .
C112 C116 2.392(8) .
C112 H113 2.045(6) .
C112 H122 2.638(6) .
C113 C115 2.381(9) .
C113 C116 2.758(9) .
C113 H112 2.045(6) .
C113 H114 2.039(6) .
C114 C116 2.398(9) .
C114 H113 2.038(7) .
C114 H115 2.030(7) .
C115 H114 2.049(7) .
C115 H116 2.042(6) .
C116 H115 2.051(6) .
C121 C123 2.416(9) .
C121 C124 2.791(9) .
C121 C125 2.404(8) .
C121 C131 2.828(8) .
C121 H122 2.060(6) .
C121 H126 2.039(6) .
C121 H136 2.696(5) .
C122 C124 2.387(9) .
C122 C125 2.747(9) .
C122 C126 2.381(9) .
C122 H123 2.062(6) .
C123 C125 2.373(10) .
C123 C126 2.745(10) .
C123 Cl22' 2.63(2) '3 566'
C123 H122 2.050(6) .
C123 H124 2.039(7) .
C124 C126 2.384(9) .
C124 Cl22' 2.89(2) '3 566'
C124 H123 2.034(7) .
C124 H125 2.039(7) .
C125 H124 2.064(7) .
C125 H126 2.034(6) .
C126 H125 2.050(6) .
C131 C133 2.427(10) .
C131 C134 2.794(8) .
C131 C135 2.406(8) .
C131 H116 2.494(6) .
C131 H132 2.063(7) .
C131 H136 2.059(7) .
C132 C134 2.408(8) .
C132 C135 2.768(10) .
C132 C136 2.407(10) .
C132 H133 2.068(6) .
C133 C135 2.386(11) .
C133 C136 2.771(10) .
C133 H132 2.078(6) .
C133 H134 2.035(7) .
C134 C136 2.399(10) .
C134 H133 2.037(8) .
C134 H135 2.031(8) .
C135 H134 2.070(8) .
C135 H136 2.037(7) .
C136 H116 2.598(6) .
C136 H135 2.030(6) .
P2 C212 2.807(6) .
P2 C216 2.835(6) .
P2 C222 2.803(6) .
P2 C226 2.821(5) .
P2 C232 2.808(6) .
P2 C236 2.808(6) .
C211 C213 2.414(7) .
C211 C214 2.782(8) .
C211 C215 2.408(8) .
C211 C221 2.762(7) .
C211 C231 2.873(7) .
C211 H212 2.033(5) .
C211 H216 2.047(5) .
C212 C214 2.381(9) .
C212 C215 2.754(9) .
C212 C216 2.391(8) .
C212 H213 2.039(6) .
C213 C215 2.392(8) .
C213 C216 2.775(8) .
C213 H212 2.035(6) .
C213 H214 2.041(6) .
C214 C216 2.410(8) .
C214 H213 2.039(6) .
C214 H215 2.055(6) .
C215 H214 2.046(6) .
C215 H216 2.056(6) .
C216 H215 2.060(6) .
C221 C223 2.404(8) .
C221 C224 2.782(7) .
C221 C225 2.409(7) .
C221 C231 2.886(7) .
C221 H222 2.036(5) .
C221 H226 2.059(5) .
C222 C224 2.391(8) .
C222 C225 2.749(8) .
C222 C226 2.387(8) .
C222 H223 2.037(6) .
C223 C225 2.376(9) .
C223 C226 2.754(9) .
C223 H222 2.050(6) .
C223 H224 2.045(6) .
C224 C226 2.384(8) .
C224 H223 2.035(6) .
C224 H225 2.022(6) .
C225 H224 2.035(6) .
C225 H226 2.038(6) .
C226 H225 2.038(5) .
C231 C233 2.437(8) .
C231 C234 2.796(8) .
C231 C235 2.419(9) .
C231 H226 2.681(5) .
C231 H232 2.037(5) .
C231 H236 2.049(5) .
C232 C234 2.389(9) .
C232 C235 2.752(9) .
C232 C236 2.389(8) .
C232 H226 2.671(5) .
C232 H233 2.056(5) .
C233 C235 2.380(9) .
C233 C236 2.783(8) .
C233 H232 2.056(6) .
C233 H234 2.030(6) .
C234 C236 2.415(8) .
C234 H233 2.034(7) .
C234 H235 2.053(7) .
C235 H234 2.033(7) .
C235 H236 2.067(7) .
C236 H235 2.064(6) .
C1 C3 2.592(8) .
C1 H222 2.483(5) .
C2 C3 2.594(8) '3 566'
C2 H222 2.683(5) .
C2 H20a 2.580(5) .
C2 H20'b 2.484(5) .
C3 H10b 2.504(6) .
C3 H20'b 2.307(5) .
C01 C03 2.298(9) .
C01 C04 2.282(8) .
C01 H02 2.113(6) .
C01 H05 2.145(6) .
C02 C04 2.250(9) .
C02 C05 2.280(9) .
C02 H01 2.134(6) .
C02 H03 2.123(6) .
C03 C05 2.300(9) .
C03 H02 2.125(6) .
C03 H04 2.120(6) .
C04 H03 2.130(6) .
C04 H05 2.124(6) .
C05 H01 2.138(6) .
C05 H04 2.106(6) .
Cl11 Cl12 2.890(3) .
Cl11 H10a 2.2770(18) .
Cl11 H10b 2.278(2) .
Cl12 H10a 2.220(2) .
Cl12 H10b 2.2206(19) .
Cl21 Cl22 2.902(4) .
Cl21 Cl22' 2.76(2) .
Cl21 H20a 2.244(3) .
Cl21 H20b 2.244(2) .
Cl21 H20'a 2.199(3) .
Cl21 H20'b 2.204(3) .
Cl22 H20a 2.214(2) .
Cl22 H20b 2.220(2) .
Cl22 H20'b 2.509(2) .
Cl22' H123 2.28(2) '3 566'
Cl22' H124 2.79(2) '3 566'
Cl22' H20a 2.01(2) .
Cl22' H20'a 1.77(3) .
Cl22' H20'b 1.85(2) .
H112 H113 2.3445(3) .
H112 H122 2.33318(16) .
H113 H114 2.3394(3) .
H114 H115 2.3385(2) .
H115 H116 2.3593(3) .
H122 H123 2.36787(17) .
H123 H124 2.3249(3) .
H124 H125 2.35736(15) .
H124 H235 2.27446(14) '1 455'
H125 H126 2.35273(17) .
H132 H133 2.3779(3) .
H132 H03 2.30315(19) .
H133 H134 2.3360(2) .
H134 H135 2.35036(18) .
H135 H136 2.3439(3) .
H212 H213 2.3368(2) .
H213 H214 2.3526(3) .
H214 H215 2.3503(2) .
H215 H216 2.3650(2) .
H222 H223 2.34744(17) .
H223 H224 2.3466(3) .
H224 H225 2.32416(15) .
H225 H226 2.34253(17) .
H232 H233 2.3571(2) .
H233 H234 2.34453(19) .
H234 H235 2.3475(2) .
H235 H236 2.3632(2) .
H10a H10b 1.55128(13) .
H20a H20b 1.55129(13) .
H20a H20'a 1.09378(8) .
H20b H20'a 1.80796(13) .
H20b H20'b 1.13513(11) .
H20'a H20'b 1.55139(11) .
